data_2017850
loop_
_publ_author_name
'Hammersh\/oi, Anders'
'Schau-Magnussen, Magnus'
'Bendix, Jesper'
'M\/olgaard, Anne'

_publ_section_title
;
 Diastereoisomeric \b-ethyl aspartate--cobalt(III) complexes: \L(+)~578~-
 and \D({-})~578~-bis(ethane-1,2-diamine)[\b-ethyl
 (<i>S</i>)-aspartato]cobalt(III) bis(perchlorate) monohydrate
;
_journal_coeditor_code LG3040
_journal_issue 11
_journal_name_full 'Acta Crystallographica Section C'
_journal_page_first m319
_journal_page_last m322
_journal_paper_doi 10.1107/S0108270110036851
_journal_volume 66
_journal_year 2010
_chemical_formula_iupac '[Co (C6 H10 N2 O4) (C2 H8 N2)2] (Cl O4)2 , H2 O'
_chemical_formula_moiety 'C10 H26 Co N5 O4 2+ , 2Cl O4 - , H2 O'
_chemical_formula_sum 'C10 H28 Cl2 Co N5 O13'
_chemical_formula_weight 556.20
_chemical_name_common
;
\D(-)~578~-bis(en)[(S-Asp(OEt)O)]cobalt(III) perchlorate monohydrate
;
_chemical_name_systematic
;
\D(-)~578~-bis(ethane-1,2-diamine)[\b-ethyl (<i>S</i>)-aspartato-
\k^2^<i>N</i>,<i>O</i>^1^]cobalt(III) bis(perchlorate) monohydrate
;
_space_group_IT_number 96
_symmetry_cell_setting tetragonal
_symmetry_space_group_name_Hall 'P 4nw 2abw'
_symmetry_space_group_name_H-M 'P 43 21 2'
_atom_sites_solution_hydrogens geom
_atom_sites_solution_primary direct
_atom_sites_solution_secondary difmap
_audit_creation_method SHELXL97
_cell_angle_alpha 90.00
_cell_angle_beta 90.00
_cell_angle_gamma 90.00
_cell_formula_units_Z 8
_cell_length_a 9.2898(3)
_cell_length_b 9.2898(3)
_cell_length_c 48.9696(14)
_cell_measurement_reflns_used 32707
_cell_measurement_temperature 122.0(10)
_cell_measurement_theta_max 27.47
_cell_measurement_theta_min 1.66
_cell_volume 4226.1(2)
_computing_cell_refinement 'COLLECT (Nonius, 1999)'
_computing_data_collection 'COLLECT (Nonius, 1999)'
_computing_data_reduction 'EvalCCD (Duisenberg <i>et al.</i>, 2003)'
_computing_molecular_graphics
;
ORTEP-3 (Farrugia, 1997) and Mercury (Macrae <i>et al.</i>,
2006)
;
_computing_publication_material 'SHELXL97 (Sheldrick, 2008)'
_computing_structure_refinement 'SHELXL97 (Sheldrick, 2008)'
_computing_structure_solution 'SHELXS97 (Sheldrick, 2008)'
_diffrn_ambient_temperature 122.0(10)
_diffrn_measured_fraction_theta_full 1.000
_diffrn_measured_fraction_theta_max 1.000
_diffrn_measurement_device_type 'Nonius KappaCCD area-detector'
_diffrn_measurement_method '\w and \f scans'
_diffrn_radiation_monochromator graphite
_diffrn_radiation_source 'fine-focus sealed tube'
_diffrn_radiation_type MoK\a
_diffrn_radiation_wavelength 0.71073
_diffrn_reflns_av_R_equivalents 0.0554
_diffrn_reflns_av_sigmaI/netI 0.0213
_diffrn_reflns_limit_h_max 12
_diffrn_reflns_limit_h_min -12
_diffrn_reflns_limit_k_max 12
_diffrn_reflns_limit_k_min -12
_diffrn_reflns_limit_l_max 63
_diffrn_reflns_limit_l_min -63
_diffrn_reflns_number 84126
_diffrn_reflns_theta_full 27.47
_diffrn_reflns_theta_max 27.47
_diffrn_reflns_theta_min 2.23
_exptl_absorpt_coefficient_mu 1.139
_exptl_absorpt_correction_T_max 0.924
_exptl_absorpt_correction_T_min 0.810
_exptl_absorpt_correction_type integration
_exptl_absorpt_process_details '(Gaussian integration; Coppens, 1970)'
_exptl_crystal_colour orange
_exptl_crystal_density_diffrn 1.748
_exptl_crystal_density_method 'not measured'
_exptl_crystal_description prism
_exptl_crystal_F_000 2304
_exptl_crystal_size_max 0.195
_exptl_crystal_size_mid 0.185
_exptl_crystal_size_min 0.070
_refine_diff_density_max 0.554
_refine_diff_density_min -0.865
_refine_ls_abs_structure_details 'Flack (1983), with 1893 Friedel pairs'
_refine_ls_abs_structure_Flack -0.017(11)
_refine_ls_extinction_method none
_refine_ls_goodness_of_fit_ref 1.047
_refine_ls_hydrogen_treatment mixed
_refine_ls_matrix_type full
_refine_ls_number_parameters 302
_refine_ls_number_reflns 4818
_refine_ls_number_restraints 5
_refine_ls_restrained_S_all 1.047
_refine_ls_R_factor_all 0.0309
_refine_ls_R_factor_gt 0.0264
_refine_ls_shift/su_max 0.000
_refine_ls_shift/su_mean 0.000
_refine_ls_structure_factor_coef Fsqd
_refine_ls_weighting_details 'calc w = 1/[\s^2^(Fo^2^)+(0.0298P)^2^+3.6785P] where P=(Fo^2^+2Fc^2^)/3'
_refine_ls_weighting_scheme calc
_refine_ls_wR_factor_gt 0.0608
_refine_ls_wR_factor_ref 0.0635
_reflns_number_gt 4583
_reflns_number_total 4818
_reflns_threshold_expression I>2\s(I)
_cod_data_source_file lg3040.cif
_cod_data_source_block II
_cod_database_code 2017850
_cod_database_fobs_code 2017850

loop_
_symmetry_equiv_pos_as_xyz
'x, y, z'
'-x, -y, z+1/2'
'x+1/2, -y+1/2, -z+1/4'
'-x+1/2, y+1/2, -z+3/4'
'-y, -x, -z+1/2'
'y, x, -z'
'y+1/2, -x+1/2, z+1/4'
'-y+1/2, x+1/2, z+3/4'

loop_
_atom_site_type_symbol
_atom_site_label
_atom_site_fract_x
_atom_site_fract_y
_atom_site_fract_z
_atom_site_U_iso_or_equiv
_atom_site_adp_type
_atom_site_calc_flag
_atom_site_refinement_flags
_atom_site_occupancy
_atom_site_disorder_assembly
_atom_site_disorder_group
Co Co1 0.23045(3) 0.56261(3) 0.085906(5) 0.00832(6) Uani d . 1 . .
N N1 0.09632(18) 0.54275(18) 0.11644(3) 0.0103(3) Uani d . 1 . .
H H1A 0.0035 0.5560 0.1104 0.012 Uiso calc R 1 . .
H H1B 0.1033 0.4518 0.1237 0.012 Uiso calc R 1 . .
O O1 0.33189(15) 0.69449(15) 0.10829(3) 0.0098(3) Uani d . 1 . .
O O2 0.34389(16) 0.78129(16) 0.15067(3) 0.0131(3) Uani d . 1 . .
O O3 0.27508(19) 0.41040(18) 0.15997(3) 0.0220(4) Uani d . 1 . .
O O4 0.16021(17) 0.43102(18) 0.20028(3) 0.0191(3) Uani d . 1 . .
C C1 0.1315(2) 0.6519(2) 0.13766(4) 0.0090(4) Uani d . 1 . .
H H1 0.0636 0.7338 0.1345 0.011 Uiso calc R 1 . .
C C2 0.2815(2) 0.7120(2) 0.13273(4) 0.0095(4) Uani d . 1 . .
C C3 0.1033(2) 0.6007(2) 0.16663(4) 0.0124(4) Uani d . 1 . .
H H3A 0.1252 0.6802 0.1794 0.015 Uiso calc R 1 . .
H H3B -0.0002 0.5774 0.1685 0.015 Uiso calc R 1 . .
C C4 0.1903(2) 0.4709(2) 0.17465(4) 0.0132(4) Uani d . 1 . .
C C5 0.2501(3) 0.3192(3) 0.21218(5) 0.0253(5) Uani d . 1 . .
H H5A 0.2745 0.2469 0.1981 0.030 Uiso calc R 1 . .
H H5B 0.1967 0.2698 0.2270 0.030 Uiso calc R 1 . .
C C6 0.3853(3) 0.3835(3) 0.22345(6) 0.0365(7) Uani d . 1 . .
H H6A 0.4447 0.3075 0.2315 0.044 Uiso calc R 1 . .
H H6B 0.3608 0.4546 0.2375 0.044 Uiso calc R 1 . .
H H6C 0.4389 0.4307 0.2087 0.044 Uiso calc R 1 . .
N N11 0.35455(18) 0.41039(19) 0.10045(3) 0.0120(3) Uani d . 1 . .
H H11A 0.4016 0.4433 0.1158 0.014 Uiso calc R 1 . .
H H11B 0.2993 0.3324 0.1054 0.014 Uiso calc R 1 . .
C C12 0.4613(2) 0.3662(2) 0.07960(4) 0.0167(4) Uani d . 1 . .
H H12A 0.4164 0.3016 0.0660 0.020 Uiso calc R 1 . .
H H12B 0.5430 0.3151 0.0882 0.020 Uiso calc R 1 . .
C C13 0.5120(2) 0.5037(2) 0.06626(5) 0.0160(4) Uani d . 1 . .
H H13A 0.5701 0.5611 0.0793 0.019 Uiso calc R 1 . .
H H13B 0.5720 0.4817 0.0501 0.019 Uiso calc R 1 . .
N N14 0.38064(18) 0.5852(2) 0.05796(3) 0.0133(3) Uani d . 1 . .
H H14A 0.3476 0.5513 0.0415 0.016 Uiso calc R 1 . .
H H14B 0.4028 0.6812 0.0559 0.016 Uiso calc R 1 . .
N N15 0.11508(18) 0.4312(2) 0.06352(3) 0.0134(3) Uani d . 1 . .
H H15A 0.1711 0.3930 0.0498 0.016 Uiso calc R 1 . .
H H15B 0.0815 0.3566 0.0741 0.016 Uiso calc R 1 . .
C C16 -0.0088(2) 0.5115(3) 0.05141(5) 0.0200(5) Uani d . 1 . .
H H16A -0.0893 0.5163 0.0646 0.024 Uiso calc R 1 . .
H H16B -0.0431 0.4623 0.0347 0.024 Uiso calc R 1 . .
C C17 0.0432(2) 0.6613(2) 0.04456(4) 0.0177(4) Uani d . 1 . .
H H17A 0.1108 0.6582 0.0289 0.021 Uiso calc R 1 . .
H H17B -0.0391 0.7238 0.0396 0.021 Uiso calc R 1 . .
N N18 0.11710(19) 0.71749(19) 0.06940(3) 0.0123(3) Uani d . 1 . .
H H18A 0.0500 0.7506 0.0817 0.015 Uiso calc R 1 . .
H H18B 0.1764 0.7929 0.0647 0.015 Uiso calc R 1 . .
Cl Cl1 0.17332(5) 0.07588(6) 0.103024(11) 0.01638(11) Uani d . 1 . .
O O11 0.09154(17) -0.04003(16) 0.11450(3) 0.0192(3) Uani d . 1 . .
O O12 0.3110(2) 0.0861(2) 0.11591(5) 0.0457(6) Uani d . 1 . .
O O13 0.09670(17) 0.20982(16) 0.10747(3) 0.0203(3) Uani d . 1 . .
O O14 0.1915(3) 0.0541(2) 0.07447(4) 0.0501(6) Uani d . 1 . .
Cl Cl2 0.2925 0.2925 0.0000 0.01723(15) Uani d S 1 . .
O O21 0.2552(2) 0.2067(2) 0.02326(3) 0.0304(4) Uani d D 1 . .
O O22 0.2681(2) 0.4413(2) 0.00661(4) 0.0345(5) Uani d D 1 . .
Cl Cl3 0.6703 0.6703 0.0000 0.01984(15) Uani d S 1 . .
O O31 0.7031(4) 0.7125(8) 0.02820(12) 0.0405(19) Uani d PD 0.565(13) A .
O O32 0.5347(8) 0.7266(10) -0.00668(14) 0.060(2) Uani d PD 0.565(13) A .
O O31X 0.7162(9) 0.7846(10) 0.0157(2) 0.069(3) Uani d PD 0.435(13) A 1
O O32X 0.5181(8) 0.6563(15) 0.00084(16) 0.066(3) Uani d PD 0.435(13) A 1
O O10 0.3470(2) 0.8751(2) 0.03275(4) 0.0290(4) Uani d D 1 . .
H H10A 0.416(3) 0.868(3) 0.0229(5) 0.035 Uiso d D 1 . .
H H10B 0.330(4) 0.961(2) 0.0329(6) 0.035 Uiso d D 1 . .

loop_
_atom_site_aniso_label
_atom_site_aniso_U_11
_atom_site_aniso_U_22
_atom_site_aniso_U_33
_atom_site_aniso_U_12
_atom_site_aniso_U_13
_atom_site_aniso_U_23
Co1 0.00788(13) 0.00886(13) 0.00820(11) -0.00048(10) 0.00033(10) -0.00106(10)
N1 0.0077(8) 0.0118(8) 0.0115(7) -0.0008(6) 0.0001(6) -0.0004(6)
O1 0.0092(6) 0.0099(7) 0.0104(6) -0.0006(5) 0.0013(5) -0.0006(5)
O2 0.0120(7) 0.0145(7) 0.0128(7) -0.0010(6) -0.0011(6) -0.0029(6)
O3 0.0286(9) 0.0228(8) 0.0147(7) 0.0125(7) 0.0034(7) 0.0017(6)
O4 0.0224(8) 0.0223(8) 0.0126(7) 0.0034(7) 0.0018(6) 0.0051(6)
C1 0.0087(9) 0.0087(9) 0.0094(8) 0.0002(7) -0.0001(7) -0.0003(7)
C2 0.0098(9) 0.0075(8) 0.0112(9) 0.0036(7) -0.0013(7) 0.0007(7)
C3 0.0135(10) 0.0129(10) 0.0107(9) 0.0000(8) 0.0018(8) -0.0009(8)
C4 0.0150(10) 0.0132(10) 0.0114(9) -0.0031(7) -0.0009(8) 0.0001(8)
C5 0.0339(14) 0.0236(12) 0.0183(11) 0.0052(11) -0.0017(10) 0.0104(9)
C6 0.0318(15) 0.0465(18) 0.0312(14) 0.0028(12) -0.0121(12) 0.0090(13)
N11 0.0123(8) 0.0110(8) 0.0127(8) -0.0002(6) 0.0011(6) -0.0008(6)
C12 0.0158(11) 0.0169(10) 0.0175(10) 0.0064(8) 0.0020(8) -0.0026(8)
C13 0.0108(10) 0.0210(11) 0.0161(10) 0.0039(8) 0.0032(8) -0.0010(9)
N14 0.0133(8) 0.0155(9) 0.0111(8) -0.0003(7) 0.0018(6) -0.0013(7)
N15 0.0126(8) 0.0149(9) 0.0126(8) -0.0018(7) 0.0009(7) -0.0034(7)
C16 0.0149(11) 0.0231(12) 0.0220(11) -0.0001(9) -0.0065(9) -0.0060(9)
C17 0.0196(11) 0.0199(11) 0.0136(10) 0.0019(9) -0.0053(8) -0.0012(8)
N18 0.0131(8) 0.0133(8) 0.0105(8) 0.0006(7) -0.0005(6) -0.0011(7)
Cl1 0.0154(2) 0.0104(2) 0.0233(3) -0.00101(19) 0.00586(19) 0.00234(19)
O11 0.0191(8) 0.0100(7) 0.0283(8) -0.0009(6) 0.0085(7) 0.0057(6)
O12 0.0190(9) 0.0234(10) 0.0948(18) -0.0020(8) -0.0185(11) 0.0094(11)
O13 0.0187(8) 0.0093(7) 0.0330(9) 0.0012(6) 0.0018(7) 0.0033(7)
O14 0.0891(18) 0.0352(12) 0.0260(10) -0.0043(12) 0.0296(11) -0.0001(9)
Cl2 0.0197(4) 0.022 0.0102(3) -0.0020(3) 0.000 0.000
O21 0.0380(11) 0.0336(10) 0.0196(8) -0.0037(9) 0.0089(8) 0.0074(7)
O22 0.0552(13) 0.0237(9) 0.0246(9) 0.0050(9) -0.0024(8) -0.0099(7)
Cl3 0.0192(4) 0.023 0.0175(3) 0.0026(3) 0.000 0.000
O31 0.037(2) 0.052(4) 0.033(3) 0.006(2) -0.0103(18) -0.023(3)
O32 0.048(4) 0.094(5) 0.039(3) 0.048(4) -0.019(3) -0.020(3)
O31X 0.125(7) 0.037(4) 0.044(5) -0.011(4) -0.019(4) -0.028(4)
O32X 0.022(3) 0.140(9) 0.037(3) -0.005(4) 0.003(2) 0.034(4)
O10 0.0335(11) 0.0249(9) 0.0287(9) 0.0027(8) -0.0006(8) 0.0042(8)

loop_
_atom_type_symbol
_atom_type_description
_atom_type_scat_dispersion_real
_atom_type_scat_dispersion_imag
_atom_type_scat_source
C C 0.0033 0.0016 'International Tables Vol C Tables 4.2.6.8 and 6.1.1.4'
H H 0.0000 0.0000 'International Tables Vol C Tables 4.2.6.8 and 6.1.1.4'
Cl Cl 0.1484 0.1585 'International Tables Vol C Tables 4.2.6.8 and 6.1.1.4'
Co Co 0.3494 0.9721 'International Tables Vol C Tables 4.2.6.8 and 6.1.1.4'
N N 0.0061 0.0033 'International Tables Vol C Tables 4.2.6.8 and 6.1.1.4'
O O 0.0106 0.0060 'International Tables Vol C Tables 4.2.6.8 and 6.1.1.4'

loop_
_geom_angle_atom_site_label_1
_geom_angle_atom_site_label_2
_geom_angle_atom_site_label_3
_geom_angle_site_symmetry_1
_geom_angle_site_symmetry_3
_geom_angle
_geom_angle_publ_flag
O1 Co1 N1 . . 86.31(6) ?
O1 Co1 N18 . . 91.78(7) ?
N1 Co1 N18 . . 92.43(7) ?
O1 Co1 N11 . . 87.92(7) ?
N1 Co1 N11 . . 91.66(7) ?
N18 Co1 N11 . . 175.88(7) ?
O1 Co1 N15 . . 176.67(7) ?
N1 Co1 N15 . . 91.18(7) ?
N18 Co1 N15 . . 86.14(8) ?
N11 Co1 N15 . . 94.33(8) ?
O1 Co1 N14 . . 88.88(7) ?
N1 Co1 N14 . . 174.23(7) ?
N18 Co1 N14 . . 90.91(8) ?
N11 Co1 N14 . . 84.98(7) ?
N15 Co1 N14 . . 93.75(7) ?
C1 N1 Co1 . . 109.27(12) ?
C1 N1 H1A . . 109.8 ?
Co1 N1 H1A . . 109.8 ?
C1 N1 H1B . . 109.8 ?
Co1 N1 H1B . . 109.8 ?
H1A N1 H1B . . 108.3 ?
C2 O1 Co1 . . 115.84(13) ?
C4 O4 C5 . . 116.99(17) ?
N1 C1 C3 . . 113.65(16) ?
N1 C1 C2 . . 109.90(15) ?
C3 C1 C2 . . 114.89(16) ?
N1 C1 H1 . . 105.9 ?
C3 C1 H1 . . 105.9 ?
C2 C1 H1 . . 105.9 ?
O2 C2 O1 . . 123.61(19) ?
O2 C2 C1 . . 120.62(17) ?
O1 C2 C1 . . 115.57(17) ?
C4 C3 C1 . . 113.76(16) ?
C4 C3 H3A . . 108.8 ?
C1 C3 H3A . . 108.8 ?
C4 C3 H3B . . 108.8 ?
C1 C3 H3B . . 108.8 ?
H3A C3 H3B . . 107.7 ?
O3 C4 O4 . . 124.49(19) ?
O3 C4 C3 . . 124.70(18) ?
O4 C4 C3 . . 110.81(17) ?
O4 C5 C6 . . 110.1(2) ?
O4 C5 H5A . . 109.6 ?
C6 C5 H5A . . 109.6 ?
O4 C5 H5B . . 109.6 ?
C6 C5 H5B . . 109.6 ?
H5A C5 H5B . . 108.2 ?
C5 C6 H6A . . 109.5 ?
C5 C6 H6B . . 109.5 ?
H6A C6 H6B . . 109.5 ?
C5 C6 H6C . . 109.5 ?
H6A C6 H6C . . 109.5 ?
H6B C6 H6C . . 109.5 ?
C12 N11 Co1 . . 110.10(13) ?
C12 N11 H11A . . 109.6 ?
Co1 N11 H11A . . 109.6 ?
C12 N11 H11B . . 109.6 ?
Co1 N11 H11B . . 109.6 ?
H11A N11 H11B . . 108.2 ?
N11 C12 C13 . . 105.81(17) ?
N11 C12 H12A . . 110.6 ?
C13 C12 H12A . . 110.6 ?
N11 C12 H12B . . 110.6 ?
C13 C12 H12B . . 110.6 ?
H12A C12 H12B . . 108.7 ?
N14 C13 C12 . . 106.97(17) ?
N14 C13 H13A . . 110.3 ?
C12 C13 H13A . . 110.3 ?
N14 C13 H13B . . 110.3 ?
C12 C13 H13B . . 110.3 ?
H13A C13 H13B . . 108.6 ?
C13 N14 Co1 . . 109.68(13) ?
C13 N14 H14A . . 109.7 ?
Co1 N14 H14A . . 109.7 ?
C13 N14 H14B . . 109.7 ?
Co1 N14 H14B . . 109.7 ?
H14A N14 H14B . . 108.2 ?
C16 N15 Co1 . . 109.39(14) ?
C16 N15 H15A . . 109.8 ?
Co1 N15 H15A . . 109.8 ?
C16 N15 H15B . . 109.8 ?
Co1 N15 H15B . . 109.8 ?
H15A N15 H15B . . 108.2 ?
N15 C16 C17 . . 107.57(18) ?
N15 C16 H16A . . 110.2 ?
C17 C16 H16A . . 110.2 ?
N15 C16 H16B . . 110.2 ?
C17 C16 H16B . . 110.2 ?
H16A C16 H16B . . 108.5 ?
N18 C17 C16 . . 106.78(17) ?
N18 C17 H17A . . 110.4 ?
C16 C17 H17A . . 110.4 ?
N18 C17 H17B . . 110.4 ?
C16 C17 H17B . . 110.4 ?
H17A C17 H17B . . 108.6 ?
C17 N18 Co1 . . 109.09(13) ?
C17 N18 H18A . . 109.9 ?
Co1 N18 H18A . . 109.9 ?
C17 N18 H18B . . 109.9 ?
Co1 N18 H18B . . 109.9 ?
H18A N18 H18B . . 108.3 ?
O14 Cl1 O12 . . 109.68(16) ?
O14 Cl1 O11 . . 109.97(12) ?
O12 Cl1 O11 . . 110.55(11) ?
O14 Cl1 O13 . . 109.15(12) ?
O12 Cl1 O13 . . 108.43(11) ?
O11 Cl1 O13 . . 109.01(9) ?
O21 Cl2 O21 . 6 111.27(16) ?
O21 Cl2 O22 . . 108.51(11) ?
O21 Cl2 O22 6 . 108.89(11) ?
O21 Cl2 O22 . 6 108.89(11) ?
O21 Cl2 O22 6 6 108.51(11) ?
O22 Cl2 O22 . 6 110.78(17) ?
O31X Cl3 O31X . 6 80.6(9) ?
O31X Cl3 O32 . 6 116.5(8) ?
O31X Cl3 O32 6 6 96.9(4) ?
O31X Cl3 O32 . . 96.9(4) ?
O31X Cl3 O32 6 . 116.5(8) ?
O32 Cl3 O32 6 . 136.4(9) ?
O31X Cl3 O32X . 6 144.2(8) ?
O31X Cl3 O32X 6 6 111.2(6) ?
O32 Cl3 O32X . 6 106.4(9) ?
O31X Cl3 O32X . . 111.2(6) ?
O31X Cl3 O32X 6 . 144.2(8) ?
O32 Cl3 O32X 6 . 106.4(9) ?
O32 Cl3 O32X . . 31.5(3) ?
O32X Cl3 O32X 6 . 79.5(11) ?
O31X Cl3 O31 6 . 106.5(7) ?
O32 Cl3 O31 6 . 86.7(6) ?
O32 Cl3 O31 . . 107.8(3) ?
O32X Cl3 O31 6 . 108.2(6) ?
O32X Cl3 O31 . . 101.8(4) ?
O31X Cl3 O31 . 6 106.5(7) ?
O32 Cl3 O31 6 6 107.8(3) ?
O32 Cl3 O31 . 6 86.7(6) ?
O32X Cl3 O31 6 6 101.8(4) ?
O32X Cl3 O31 . 6 108.2(6) ?
O31 Cl3 O31 . 6 140.8(6) ?
H10A O10 H10B . . 104(3) ?

loop_
_geom_bond_atom_site_label_1
_geom_bond_atom_site_label_2
_geom_bond_site_symmetry_2
_geom_bond_distance
_geom_bond_publ_flag
Co1 O1 . 1.8948(14) y
Co1 N1 . 1.9552(16) y
Co1 N11 . 1.9586(17) y
Co1 N14 . 1.9655(17) y
Co1 N15 . 1.9600(17) y
Co1 N18 . 1.9575(18) y
N1 C1 . 1.488(2) y
N1 H1A . 0.9200 ?
N1 H1B . 0.9200 ?
O1 C2 . 1.296(2) y
O2 C2 . 1.234(2) y
O3 C4 . 1.206(3) y
C1 C2 . 1.521(3) y
C1 C3 . 1.519(3) y
C1 H1 . 1.0000 ?
C3 C4 . 1.503(3) y
O4 C4 . 1.338(2) y
O4 C5 . 1.455(3) y
C3 H3A . 0.9900 ?
C3 H3B . 0.9900 ?
C5 C6 . 1.496(4) y
C5 H5A . 0.9900 ?
C5 H5B . 0.9900 ?
C6 H6A . 0.9800 ?
C6 H6B . 0.9800 ?
C6 H6C . 0.9800 ?
N11 C12 . 1.481(3) ?
N11 H11A . 0.9200 ?
N11 H11B . 0.9200 ?
C12 C13 . 1.510(3) ?
C12 H12A . 0.9900 ?
C12 H12B . 0.9900 ?
C13 N14 . 1.493(3) ?
C13 H13A . 0.9900 ?
C13 H13B . 0.9900 ?
N14 H14A . 0.9200 ?
N14 H14B . 0.9200 ?
N15 C16 . 1.494(3) ?
N15 H15A . 0.9200 ?
N15 H15B . 0.9200 ?
C16 C17 . 1.510(3) ?
C16 H16A . 0.9900 ?
C16 H16B . 0.9900 ?
C17 N18 . 1.491(3) ?
C17 H17A . 0.9900 ?
C17 H17B . 0.9900 ?
N18 H18A . 0.9200 ?
N18 H18B . 0.9200 ?
Cl1 O14 . 1.4230(19) ?
Cl1 O12 . 1.429(2) ?
Cl1 O11 . 1.4327(15) ?
Cl1 O13 . 1.4499(16) ?
Cl2 O21 . 1.4331(17) ?
Cl2 O21 6 1.4332(17) ?
Cl2 O22 . 1.4375(18) ?
Cl2 O22 6 1.4375(18) ?
Cl3 O31X . 1.379(5) ?
Cl3 O31X 6 1.379(5) ?
Cl3 O32 6 1.403(5) ?
Cl3 O32 . 1.403(5) ?
Cl3 O32X 6 1.421(7) ?
Cl3 O32X . 1.421(7) ?
Cl3 O31 . 1.468(4) ?
Cl3 O31 6 1.468(4) ?
O31X O31X 6 1.784(16) ?
O32X O32X 6 1.82(2) ?
O10 H10A . 0.802(18) ?
O10 H10B . 0.814(18) ?

loop_
_geom_hbond_atom_site_label_D
_geom_hbond_atom_site_label_H
_geom_hbond_atom_site_label_A
_geom_hbond_site_symmetry_A
_geom_hbond_distance_DH
_geom_hbond_distance_HA
_geom_hbond_distance_DA
_geom_hbond_angle_DHA
N1 H1A O2 3_465 0.92 2.19 2.979(2) 144
N1 H1A O12 3_455 0.92 2.51 3.034(3) 117
N1 H1B O13 . 0.92 2.39 3.124(2) 137
N1 H1B O3 . 0.92 2.42 2.969(2) 119
N11 H11A O11 3 0.92 2.20 3.040(2) 151
N11 H11A O3 . 0.92 2.48 3.007(2) 117
N11 H11B O13 . 0.92 2.20 3.054(2) 154
N11 H11B O12 . 0.92 2.35 3.133(3) 143
N14 H14A O22 . 0.92 2.12 3.034(2) 171
N14 H14B O10 . 0.92 2.19 2.979(3) 143
N15 H15A O21 . 0.92 2.30 3.151(3) 153
N15 H15A O22 . 0.92 2.34 3.129(3) 143
N15 H15B O13 . 0.92 2.13 2.982(2) 153
N18 H18A O2 3_465 0.92 2.12 2.931(2) 146
N18 H18A O11 1_565 0.92 2.55 3.164(2) 124
N18 H18B O10 . 0.92 2.36 3.151(3) 145
O10 H10A O32 . 0.802(18) 2.25(2) 2.944(6) 146(3)
O10 H10B O14 1_565 0.814(18) 2.56(3) 3.004(3) 116(3)
